data_7126983
loop_
_publ_author_name
'Cao, Wenqian'
'Xia, Tifeng'
'Cui, Yuanjing'
'Yu, Yang'
'Qian, Guodong'

_publ_section_title
;
 Lanthanide metal-organic frameworks with nitrogen functional sites for
 the highly selective and sensitive detection of NADPH.
;
_journal_issue 74
_journal_name_full 'Chemical communications (Cambridge, England)'
_journal_page_first 10851
_journal_page_last 10854
_journal_paper_doi 10.1039/d0cc04152a
_journal_volume 56
_journal_year 2020
_chemical_formula_sum 'C30 H12 Eu3 N12 O19'
_chemical_formula_weight 1300.40
_space_group_crystal_system cubic
_space_group_IT_number 225
_space_group_name_Hall '-F 4 2 3'
_space_group_name_H-M_alt 'F m -3 m'
_atom_sites_solution_hydrogens geom
_audit_creation_method SHELXL-2013
_audit_update_record
;
2020-03-25 deposited with the CCDC.	2020-07-30 downloaded from the CCDC.
;
_cell_angle_alpha 90
_cell_angle_beta 90
_cell_angle_gamma 90
_cell_formula_units_Z 8
_cell_length_a 27.6237(8)
_cell_length_b 27.6237(8)
_cell_length_c 27.6237(8)
_cell_measurement_temperature 293(2)
_cell_volume 21078.8(11)
_computing_structure_refinement 'SHELXL-2013 (Sheldrick, 2013)'
_diffrn_ambient_temperature 293(2)
_diffrn_measured_fraction_theta_full 1.000
_diffrn_measured_fraction_theta_max 0.998
_diffrn_radiation_type MoK\a
_diffrn_radiation_wavelength 0.71073
_diffrn_reflns_av_R_equivalents 0.1374
_diffrn_reflns_av_unetI/netI 0.0312
_diffrn_reflns_Laue_measured_fraction_full 1.000
_diffrn_reflns_Laue_measured_fraction_max 0.998
_diffrn_reflns_limit_h_max 34
_diffrn_reflns_limit_h_min -34
_diffrn_reflns_limit_k_max 33
_diffrn_reflns_limit_k_min -31
_diffrn_reflns_limit_l_max 34
_diffrn_reflns_limit_l_min -24
_diffrn_reflns_number 52011
_diffrn_reflns_point_group_measured_fraction_full 1.000
_diffrn_reflns_point_group_measured_fraction_max 0.998
_diffrn_reflns_theta_full 25.242
_diffrn_reflns_theta_max 26.022
_diffrn_reflns_theta_min 1.277
_exptl_absorpt_coefficient_mu 1.799
_exptl_crystal_density_diffrn 0.820
_exptl_crystal_F_000 4936
_refine_diff_density_max 3.278
_refine_diff_density_min -1.705
_refine_diff_density_rms 0.399
_refine_ls_extinction_method none
_refine_ls_goodness_of_fit_ref 1.257
_refine_ls_hydrogen_treatment constr
_refine_ls_matrix_type full
_refine_ls_number_parameters 40
_refine_ls_number_reflns 1097
_refine_ls_number_restraints 0
_refine_ls_restrained_S_all 1.257
_refine_ls_R_factor_all 0.1184
_refine_ls_R_factor_gt 0.0751
_refine_ls_shift/su_max 0.002
_refine_ls_shift/su_mean 0.000
_refine_ls_structure_factor_coef Fsqd
_refine_ls_weighting_details 'w=1/[\s^2^(Fo^2^)+(0.1477P)^2^+295.0619P] where P=(Fo^2^+2Fc^2^)/3'
_refine_ls_weighting_scheme calc
_refine_ls_wR_factor_gt 0.2001
_refine_ls_wR_factor_ref 0.2591
_reflns_Friedel_coverage 0.000
_reflns_number_gt 815
_reflns_number_total 1097
_reflns_threshold_expression 'I > 2\s(I)'
_cod_data_source_file d0cc04152a2.cif
_cod_data_source_block CNA-3
_cod_depositor_comments 'Adding full bibliography for 7126983.cif.'
_cod_original_cell_volume 21078.8(18)
_cod_database_code 7126983
_shelx_space_group_comment
;
The symmetry employed for this shelxl refinement is uniquely defined
by the following loop, which should always be used as a source of
symmetry information in preference to the above space-group names.
They are only intended as comments.
;
_shelxl_version_number 2013-4

loop_
_space_group_symop_operation_xyz
'x, y, z'
'-y, x, z'
'-x, -y, z'
'y, -x, z'
'x, -y, -z'
'y, x, -z'
'-x, y, -z'
'-y, -x, -z'
'z, x, y'
'-x, z, y'
'-z, -x, y'
'x, -z, y'
'z, -x, -y'
'x, z, -y'
'-z, x, -y'
'-x, -z, -y'
'y, z, x'
'-z, -y, -x'
'-z, y, x'
'z, y, -x'
'z, -y, x'
'y, -z, -x'
'-y, -z, x'
'-y, z, -x'
'x, y+1/2, z+1/2'
'-y, x+1/2, z+1/2'
'-x, -y+1/2, z+1/2'
'y, -x+1/2, z+1/2'
'x, -y+1/2, -z+1/2'
'y, x+1/2, -z+1/2'
'-x, y+1/2, -z+1/2'
'-y, -x+1/2, -z+1/2'
'z, x+1/2, y+1/2'
'-x, z+1/2, y+1/2'
'-z, -x+1/2, y+1/2'
'x, -z+1/2, y+1/2'
'z, -x+1/2, -y+1/2'
'x, z+1/2, -y+1/2'
'-z, x+1/2, -y+1/2'
'-x, -z+1/2, -y+1/2'
'y, z+1/2, x+1/2'
'-z, -y+1/2, -x+1/2'
'-z, y+1/2, x+1/2'
'z, y+1/2, -x+1/2'
'z, -y+1/2, x+1/2'
'y, -z+1/2, -x+1/2'
'-y, -z+1/2, x+1/2'
'-y, z+1/2, -x+1/2'
'x+1/2, y, z+1/2'
'-y+1/2, x, z+1/2'
'-x+1/2, -y, z+1/2'
'y+1/2, -x, z+1/2'
'x+1/2, -y, -z+1/2'
'y+1/2, x, -z+1/2'
'-x+1/2, y, -z+1/2'
'-y+1/2, -x, -z+1/2'
'z+1/2, x, y+1/2'
'-x+1/2, z, y+1/2'
'-z+1/2, -x, y+1/2'
'x+1/2, -z, y+1/2'
'z+1/2, -x, -y+1/2'
'x+1/2, z, -y+1/2'
'-z+1/2, x, -y+1/2'
'-x+1/2, -z, -y+1/2'
'y+1/2, z, x+1/2'
'-z+1/2, -y, -x+1/2'
'-z+1/2, y, x+1/2'
'z+1/2, y, -x+1/2'
'z+1/2, -y, x+1/2'
'y+1/2, -z, -x+1/2'
'-y+1/2, -z, x+1/2'
'-y+1/2, z, -x+1/2'
'x+1/2, y+1/2, z'
'-y+1/2, x+1/2, z'
'-x+1/2, -y+1/2, z'
'y+1/2, -x+1/2, z'
'x+1/2, -y+1/2, -z'
'y+1/2, x+1/2, -z'
'-x+1/2, y+1/2, -z'
'-y+1/2, -x+1/2, -z'
'z+1/2, x+1/2, y'
'-x+1/2, z+1/2, y'
'-z+1/2, -x+1/2, y'
'x+1/2, -z+1/2, y'
'z+1/2, -x+1/2, -y'
'x+1/2, z+1/2, -y'
'-z+1/2, x+1/2, -y'
'-x+1/2, -z+1/2, -y'
'y+1/2, z+1/2, x'
'-z+1/2, -y+1/2, -x'
'-z+1/2, y+1/2, x'
'z+1/2, y+1/2, -x'
'z+1/2, -y+1/2, x'
'y+1/2, -z+1/2, -x'
'-y+1/2, -z+1/2, x'
'-y+1/2, z+1/2, -x'
'-x, -y, -z'
'y, -x, -z'
'x, y, -z'
'-y, x, -z'
'-x, y, z'
'-y, -x, z'
'x, -y, z'
'y, x, z'
'-z, -x, -y'
'x, -z, -y'
'z, x, -y'
'-x, z, -y'
'-z, x, y'
'-x, -z, y'
'z, -x, y'
'x, z, y'
'-y, -z, -x'
'z, y, x'
'z, -y, -x'
'-z, -y, x'
'-z, y, -x'
'-y, z, x'
'y, z, -x'
'y, -z, x'
'-x, -y+1/2, -z+1/2'
'y, -x+1/2, -z+1/2'
'x, y+1/2, -z+1/2'
'-y, x+1/2, -z+1/2'
'-x, y+1/2, z+1/2'
'-y, -x+1/2, z+1/2'
'x, -y+1/2, z+1/2'
'y, x+1/2, z+1/2'
'-z, -x+1/2, -y+1/2'
'x, -z+1/2, -y+1/2'
'z, x+1/2, -y+1/2'
'-x, z+1/2, -y+1/2'
'-z, x+1/2, y+1/2'
'-x, -z+1/2, y+1/2'
'z, -x+1/2, y+1/2'
'x, z+1/2, y+1/2'
'-y, -z+1/2, -x+1/2'
'z, y+1/2, x+1/2'
'z, -y+1/2, -x+1/2'
'-z, -y+1/2, x+1/2'
'-z, y+1/2, -x+1/2'
'-y, z+1/2, x+1/2'
'y, z+1/2, -x+1/2'
'y, -z+1/2, x+1/2'
'-x+1/2, -y, -z+1/2'
'y+1/2, -x, -z+1/2'
'x+1/2, y, -z+1/2'
'-y+1/2, x, -z+1/2'
'-x+1/2, y, z+1/2'
'-y+1/2, -x, z+1/2'
'x+1/2, -y, z+1/2'
'y+1/2, x, z+1/2'
'-z+1/2, -x, -y+1/2'
'x+1/2, -z, -y+1/2'
'z+1/2, x, -y+1/2'
'-x+1/2, z, -y+1/2'
'-z+1/2, x, y+1/2'
'-x+1/2, -z, y+1/2'
'z+1/2, -x, y+1/2'
'x+1/2, z, y+1/2'
'-y+1/2, -z, -x+1/2'
'z+1/2, y, x+1/2'
'z+1/2, -y, -x+1/2'
'-z+1/2, -y, x+1/2'
'-z+1/2, y, -x+1/2'
'-y+1/2, z, x+1/2'
'y+1/2, z, -x+1/2'
'y+1/2, -z, x+1/2'
'-x+1/2, -y+1/2, -z'
'y+1/2, -x+1/2, -z'
'x+1/2, y+1/2, -z'
'-y+1/2, x+1/2, -z'
'-x+1/2, y+1/2, z'
'-y+1/2, -x+1/2, z'
'x+1/2, -y+1/2, z'
'y+1/2, x+1/2, z'
'-z+1/2, -x+1/2, -y'
'x+1/2, -z+1/2, -y'
'z+1/2, x+1/2, -y'
'-x+1/2, z+1/2, -y'
'-z+1/2, x+1/2, y'
'-x+1/2, -z+1/2, y'
'z+1/2, -x+1/2, y'
'x+1/2, z+1/2, y'
'-y+1/2, -z+1/2, -x'
'z+1/2, y+1/2, x'
'z+1/2, -y+1/2, -x'
'-z+1/2, -y+1/2, x'
'-z+1/2, y+1/2, -x'
'-y+1/2, z+1/2, x'
'y+1/2, z+1/2, -x'
'y+1/2, -z+1/2, x'

loop_
_atom_site_label
_atom_site_type_symbol
_atom_site_fract_x
_atom_site_fract_y
_atom_site_fract_z
_atom_site_U_iso_or_equiv
_atom_site_adp_type
_atom_site_occupancy
_atom_site_site_symmetry_order
_atom_site_calc_flag
_atom_site_refinement_flags_posn
_atom_site_refinement_flags_adp
_atom_site_refinement_flags_occupancy
_atom_site_disorder_assembly
_atom_site_disorder_group
Eu1 Eu 0.0000 0.39841(4) 0.0000 0.0304(5) Uani 1 8 d S T P . .
O1 O 0.0464(2) 0.4536(2) 0.0464(2) 0.019(2) Uani 1 6 d S T P . .
O2A O 0.0000 0.3625(4) 0.0784(4) 0.065(3) Uani 1 2 d S T P . .
O2 O 0.0000 0.3031(16) 0.0000 0.24(3) Uani 1 8 d S T P . .
N7 N 0.0000 0.2562(9) 0.1834(9) 0.28(2) Uani 1 2 d S T P . .
C4 C 0.0000 0.3788(6) 0.1212(6) 0.079(8) Uani 1 4 d S T P . .
C3 C 0.0000 0.2700(7) 0.2300(7) 0.24(4) Uani 1 4 d S T P . .
C5 C 0.0000 0.3391(6) 0.1609(6) 0.127(14) Uani 1 4 d S T P . .
C6 C 0.0000 0.2917(8) 0.1503(9) 0.188(18) Uani 1 2 d S T P . .
H6 H 0.0000 0.2829 0.1178 0.226 Uiso 1 2 calc R U P . .

loop_
_atom_site_aniso_label
_atom_site_aniso_U_11
_atom_site_aniso_U_22
_atom_site_aniso_U_33
_atom_site_aniso_U_23
_atom_site_aniso_U_13
_atom_site_aniso_U_12
Eu1 0.0352(6) 0.0209(7) 0.0352(6) 0.000 0.000 0.000
O1 0.019(2) 0.019(2) 0.019(2) 0.002(2) -0.002(2) 0.002(2)
O2A 0.085(8) 0.064(7) 0.048(6) 0.019(5) 0.000 0.000
O2 0.31(4) 0.09(3) 0.31(4) 0.000 0.000 0.000
N7 0.64(7) 0.093(18) 0.092(17) 0.052(15) 0.000 0.000
C4 0.078(18) 0.079(13) 0.079(13) 0.054(17) 0.000 0.000
C3 0.59(12) 0.066(15) 0.066(15) 0.04(2) 0.000 0.000
C5 0.22(4) 0.079(15) 0.079(15) 0.065(18) 0.000 0.000
C6 0.41(6) 0.063(14) 0.088(17) 0.046(13) 0.000 0.000

loop_
_atom_type_symbol
_atom_type_description
_atom_type_scat_dispersion_real
_atom_type_scat_dispersion_imag
_atom_type_scat_source
C C 0.0033 0.0016 'International Tables Vol C Tables 4.2.6.8 and 6.1.1.4'
H H 0.0000 0.0000 'International Tables Vol C Tables 4.2.6.8 and 6.1.1.4'
Eu Eu -0.1578 3.6682 'International Tables Vol C Tables 4.2.6.8 and 6.1.1.4'
N N 0.0061 0.0033 'International Tables Vol C Tables 4.2.6.8 and 6.1.1.4'
O O 0.0106 0.0060 'International Tables Vol C Tables 4.2.6.8 and 6.1.1.4'

loop_
_geom_angle_atom_site_label_1
_geom_angle_atom_site_label_2
_geom_angle_atom_site_label_3
_geom_angle
_geom_angle_site_symmetry_1
_geom_angle_site_symmetry_3
_geom_angle_publ_flag
O1 Eu1 O1 99.9(5) 76_455 99 ?
O1 Eu1 O1 65.6(3) 76_455 170_455 ?
O1 Eu1 O1 65.6(3) 99 170_455 ?
O1 Eu1 O1 65.6(3) 76_455 . ?
O1 Eu1 O1 65.6(3) 99 . ?
O1 Eu1 O1 99.9(5) 170_455 . ?
O1 Eu1 O2A 77.1(3) 76_455 19 ?
O1 Eu1 O2A 139.49(16) 99 19 ?
O1 Eu1 O2A 77.1(3) 170_455 19 ?
O1 Eu1 O2A 139.49(16) . 19 ?
O1 Eu1 O2A 139.49(16) 76_455 99 ?
O1 Eu1 O2A 77.1(3) 99 99 ?
O1 Eu1 O2A 77.1(3) 170_455 99 ?
O1 Eu1 O2A 139.49(16) . 99 ?
O2A Eu1 O2A 80.0(2) 19 99 ?
O1 Eu1 O2A 139.49(16) 76_455 114 ?
O1 Eu1 O2A 77.1(3) 99 114 ?
O1 Eu1 O2A 139.49(16) 170_455 114 ?
O1 Eu1 O2A 77.1(3) . 114 ?
O2A Eu1 O2A 130.7(6) 19 114 ?
O2A Eu1 O2A 80.0(2) 99 114 ?
O1 Eu1 O2A 77.1(3) 76_455 . ?
O1 Eu1 O2A 139.49(16) 99 . ?
O1 Eu1 O2A 139.49(16) 170_455 . ?
O1 Eu1 O2A 77.1(3) . . ?
O2A Eu1 O2A 80.0(2) 19 . ?
O2A Eu1 O2A 130.7(6) 99 . ?
O2A Eu1 O2A 80.0(2) 114 . ?
O1 Eu1 O2 130.0(2) 76_455 . ?
O1 Eu1 O2 130.0(2) 99 . ?
O1 Eu1 O2 130.0(2) 170_455 . ?
O1 Eu1 O2 130.0(2) . . ?
O2A Eu1 O2 65.4(3) 19 . ?
O2A Eu1 O2 65.4(3) 99 . ?
O2A Eu1 O2 65.4(3) 114 . ?
O2A Eu1 O2 65.4(3) . . ?
O1 Eu1 Eu1 33.11(10) 76_455 129 ?
O1 Eu1 Eu1 85.9(2) 99 129 ?
O1 Eu1 Eu1 85.9(2) 170_455 129 ?
O1 Eu1 Eu1 33.11(10) . 129 ?
O2A Eu1 Eu1 107.14(19) 19 129 ?
O2A Eu1 Eu1 159.6(3) 99 129 ?
O2A Eu1 Eu1 107.14(19) 114 129 ?
O2A Eu1 Eu1 69.6(3) . 129 ?
O2 Eu1 Eu1 135.0 . 129 ?
O1 Eu1 Eu1 85.9(2) 76_455 74 ?
O1 Eu1 Eu1 33.11(10) 99 74 ?
O1 Eu1 Eu1 85.9(2) 170_455 74 ?
O1 Eu1 Eu1 33.11(10) . 74 ?
O2A Eu1 Eu1 159.6(3) 19 74 ?
O2A Eu1 Eu1 107.14(19) 99 74 ?
O2A Eu1 Eu1 69.6(3) 114 74 ?
O2A Eu1 Eu1 107.14(19) . 74 ?
O2 Eu1 Eu1 135.000(1) . 74 ?
Eu1 Eu1 Eu1 60.0 129 74 ?
O1 Eu1 Eu1 33.11(10) 76_455 170_455 ?
O1 Eu1 Eu1 85.9(2) 99 170_455 ?
O1 Eu1 Eu1 33.11(10) 170_455 170_455 ?
O1 Eu1 Eu1 85.9(2) . 170_455 ?
O2A Eu1 Eu1 69.6(3) 19 170_455 ?
O2A Eu1 Eu1 107.14(19) 99 170_455 ?
O2A Eu1 Eu1 159.6(3) 114 170_455 ?
O2A Eu1 Eu1 107.14(19) . 170_455 ?
O2 Eu1 Eu1 135.000(1) . 170_455 ?
Eu1 Eu1 Eu1 60.0 129 170_455 ?
Eu1 Eu1 Eu1 90.0 74 170_455 ?
Eu1 O1 Eu1 113.8(2) 129 74 ?
Eu1 O1 Eu1 113.8(2) 129 . ?
Eu1 O1 Eu1 113.8(2) 74 . ?
C4 O2A Eu1 134.4(12) . . ?
C6 N7 C3 117(3) . . ?
O2A C4 O2A 132(2) . 130 ?
O2A C4 C5 114.1(11) . . ?
O2A C4 C5 114.1(11) 130 . ?
N7 C3 N7 123(3) . 130 ?
N7 C3 C3 118.5(15) . 121 ?
N7 C3 C3 118.5(15) 130 121 ?
C6 C5 C6 115(3) 130 . ?
C6 C5 C4 122.3(14) 130 . ?
C6 C5 C4 122.3(14) . . ?
N7 C6 C5 124(3) . . ?
N7 C6 H6 117.8 . . ?
C5 C6 H6 117.8 . . ?

loop_
_geom_bond_atom_site_label_1
_geom_bond_atom_site_label_2
_geom_bond_distance
_geom_bond_site_symmetry_2
_geom_bond_publ_flag
Eu1 O1 2.369(3) 76_455 ?
Eu1 O1 2.369(3) 99 ?
Eu1 O1 2.369(3) 170_455 ?
Eu1 O1 2.369(3) . ?
Eu1 O2A 2.381(10) 19 ?
Eu1 O2A 2.381(10) 99 ?
Eu1 O2A 2.381(10) 114 ?
Eu1 O2A 2.381(10) . ?
Eu1 O2 2.63(4) . ?
Eu1 Eu1 3.9688(15) 129 ?
Eu1 Eu1 3.9688(15) 74 ?
Eu1 Eu1 3.9688(15) 170_455 ?
O1 Eu1 2.369(3) 129 ?
O1 Eu1 2.369(3) 74 ?
O2A C4 1.266(14) . ?
N7 C6 1.34(3) . ?
N7 C3 1.34(3) . ?
C4 O2A 1.266(14) 130 ?
C4 C5 1.55(3) . ?
C3 N7 1.34(3) 130 ?
C3 C3 1.56(6) 121 ?
C5 C6 1.34(3) 130 ?
C5 C6 1.34(3) . ?
C6 H6 0.9300 . ?

loop_
_geom_torsion_atom_site_label_1
_geom_torsion_atom_site_label_2
_geom_torsion_atom_site_label_3
_geom_torsion_atom_site_label_4
_geom_torsion
_geom_torsion_site_symmetry_1
_geom_torsion_site_symmetry_2
_geom_torsion_site_symmetry_3
_geom_torsion_site_symmetry_4
_geom_torsion_publ_flag
Eu1 O2A C4 O2A 0.000(5) . . . 130 ?
Eu1 O2A C4 C5 180.000(2) . . . . ?
C6 N7 C3 N7 0.000(3) . . . 130 ?
C6 N7 C3 C3 180.000(3) . . . 121 ?
O2A C4 C5 C6 180.000(4) . . . 130 ?
O2A C4 C5 C6 0.000(4) 130 . . 130 ?
O2A C4 C5 C6 0.000(4) . . . . ?
O2A C4 C5 C6 180.000(3) 130 . . . ?
C3 N7 C6 C5 0.000(4) . . . . ?
C6 C5 C6 N7 0.000(4) 130 . . . ?
C4 C5 C6 N7 180.000(4) . . . . ?
